data_1565830
loop_
_publ_author_name
'Gajda, Roman'
'Zhang, Dongzhou'
'Parafiniuk, Jan'
'Dera, Przemys\/law'
'Wo\'zniak, Krzysztof'

_publ_section_title
;
 Tracing electron density changes in langbeinite under pressure
;
_journal_issue 1
_journal_name_full IUCrJ
_journal_page_first 146
_journal_page_last 162
_journal_paper_doi 10.1107/S2052252521012628
_journal_volume 9
_journal_year 2022
_chemical_formula_moiety 'K2 Mg2 O12 S3'
_chemical_formula_sum 'K2 Mg2 O12 S3'
_chemical_formula_weight 415.00
_space_group_crystal_system cubic
_space_group_IT_number 198
_space_group_name_Hall 'P 2ac 2ab 3'
_space_group_name_H-M_alt 'P 21 3'
_audit_creation_date 2020-10-28
_audit_creation_method
;
Olex2 1.3
(compiled 2020.07.31 svn.rc2a77460 for OlexSys, GUI svn.r6145)
;
_cell_angle_alpha 90
_cell_angle_beta 90
_cell_angle_gamma 90
_cell_formula_units_Z 4
_cell_length_a 9.90450(7)
_cell_length_b 9.90450(7)
_cell_length_c 9.90450(7)
_cell_measurement_reflns_used 2862
_cell_measurement_temperature 293(2)
_cell_measurement_theta_max 27.7000
_cell_measurement_theta_min 2.1720
_cell_volume 971.623(12)
_computing_molecular_graphics 'Olex2 1.3 (Dolomanov et al., 2009)'
_computing_publication_material 'Olex2 1.3 (Dolomanov et al., 2009)'
_computing_structure_refinement 'SHELXL 2018/3 (Sheldrick, 2015)'
_diffrn_ambient_temperature 293(2)
_diffrn_measured_fraction_theta_full 1.000
_diffrn_measured_fraction_theta_max 0.934
_diffrn_measurement_device_type '13-BM-C station at the APS'
_diffrn_radiation_type synchrotron
_diffrn_radiation_wavelength 0.434
_diffrn_reflns_av_R_equivalents 0.0311
_diffrn_reflns_av_unetI/netI 0.0613
_diffrn_reflns_Laue_measured_fraction_full 1.000
_diffrn_reflns_Laue_measured_fraction_max 0.934
_diffrn_reflns_number 3008
_diffrn_reflns_point_group_measured_fraction_full 1.000
_diffrn_reflns_point_group_measured_fraction_max 0.896
_diffrn_reflns_theta_full 15.094
_diffrn_reflns_theta_max 27.695
_diffrn_reflns_theta_min 1.776
_exptl_absorpt_coefficient_mu 0.445
_exptl_absorpt_correction_T_max 1.00000
_exptl_absorpt_correction_T_min 0.83189
_exptl_absorpt_correction_type multi-scan
_exptl_absorpt_process_details
;
CrysAlisPro 1.171.40.67a (Rigaku Oxford Diffraction, 2019)
Empirical absorption correction using spherical harmonics,
 implemented in SCALE3 ABSPACK scaling algorithm.
;
_exptl_crystal_colour 'pale grey'
_exptl_crystal_density_diffrn 2.837
_exptl_crystal_description block
_exptl_crystal_F_000 824
_refine_diff_density_max 0.729
_refine_diff_density_min -0.641
_refine_diff_density_rms 0.129
_refine_ls_abs_structure_details
;
 Flack x determined using 1033 quotients [(I+)-(I-)]/[(I+)+(I-)]
 (Parsons, Flack and Wagner, Acta Cryst. B69 (2013) 249-259).
;
_refine_ls_abs_structure_Flack 0.11(7)
_refine_ls_extinction_method none
_refine_ls_goodness_of_fit_ref 1.031
_refine_ls_hydrogen_treatment undef
_refine_ls_matrix_type full
_refine_ls_number_parameters 58
_refine_ls_number_reflns 3008
_refine_ls_number_restraints 0
_refine_ls_restrained_S_all 1.031
_refine_ls_R_factor_all 0.0380
_refine_ls_R_factor_gt 0.0333
_refine_ls_shift/su_max 0.000
_refine_ls_shift/su_mean 0.000
_refine_ls_structure_factor_coef Fsqd
_refine_ls_weighting_details 'w=1/[\s^2^(Fo^2^)+(0.0267P)^2^] where P=(Fo^2^+2Fc^2^)/3'
_refine_ls_weighting_scheme calc
_refine_ls_wR_factor_gt 0.0739
_refine_ls_wR_factor_ref 0.0756
_reflns_Friedel_coverage 0.740
_reflns_Friedel_fraction_full 1.000
_reflns_Friedel_fraction_max 0.849
_reflns_number_gt 2712
_reflns_number_total 3008
_reflns_threshold_expression 'I > 2\s(I)'
_cod_data_source_file ti5023.cif
_cod_data_source_block Langbeinite_synchrotron_source_structural
_cod_depositor_comments 'Adding full bibliography for 1565826--1565831.cif.'
_cod_original_cell_volume 971.62(2)
_cod_database_code 1565830
_shelx_shelxl_version_number 2018/3
_shelx_space_group_comment
;
The symmetry employed for this shelxl refinement is uniquely defined
by the following loop, which should always be used as a source of
symmetry information in preference to the above space-group names.
They are only intended as comments.
;
_olex2_refinement_description
;
;
_olex2_submission_special_instructions 'No special instructions were received'

loop_
_space_group_symop_operation_xyz
'x, y, z'
'z, x, y'
'y, z, x'
'-y+1/2, -z, x+1/2'
'z+1/2, -x+1/2, -y'
'-y, z+1/2, -x+1/2'
'-z+1/2, -x, y+1/2'
'-z, x+1/2, -y+1/2'
'y+1/2, -z+1/2, -x'
'-x+1/2, -y, z+1/2'
'x+1/2, -y+1/2, -z'
'-x, y+1/2, -z+1/2'

loop_
_atom_site_label
_atom_site_type_symbol
_atom_site_fract_x
_atom_site_fract_y
_atom_site_fract_z
_atom_site_U_iso_or_equiv
_atom_site_adp_type
_atom_site_occupancy
_atom_site_site_symmetry_order
_atom_site_calc_flag
_atom_site_refinement_flags_posn
_atom_site_refinement_flags_adp
_atom_site_refinement_flags_occupancy
_atom_site_disorder_assembly
_atom_site_disorder_group
K1 K 0.04802(4) 0.45198(4) 0.54802(4) 0.01676(12) Uani 1 3 d S T P . .
S3 S 0.37560(3) 0.48234(3) 0.71615(3) 0.00258(5) Uani 1 1 d . . . . .
Mg4 Mg 0.40111(5) 0.40111(5) 0.40111(5) 0.00419(14) Uani 1 3 d S T P . .
O6 O 0.27369(13) 0.54166(15) 0.80501(13) 0.0168(2) Uani 1 1 d . . . . .
O7 O 0.32953(12) 0.49220(13) 0.57561(11) 0.0136(2) Uani 1 1 d . . . . .
O9 O 0.50058(13) 0.55913(15) 0.73561(14) 0.0192(3) Uani 1 1 d . . . . .
O8 O 0.40224(15) 0.34195(12) 0.75222(13) 0.0154(2) Uani 1 1 d . . . . .
Mg5 Mg 0.66499(5) 0.66499(5) 0.66499(5) 0.00413(13) Uani 1 3 d S T P . .
K2 K 0.68336(4) 0.31664(4) 0.81664(4) 0.01457(11) Uani 1 3 d S T P . .

loop_
_atom_site_aniso_label
_atom_site_aniso_U_11
_atom_site_aniso_U_22
_atom_site_aniso_U_33
_atom_site_aniso_U_23
_atom_site_aniso_U_13
_atom_site_aniso_U_12
K1 0.01676(12) 0.01676(12) 0.01676(12) -0.00078(13) 0.00078(13) -0.00078(13)
S3 0.00263(11) 0.00279(11) 0.00231(11) -0.00004(8) 0.00117(8) -0.00055(8)
Mg4 0.00419(14) 0.00419(14) 0.00419(14) -0.00013(14) -0.00013(14) -0.00013(14)
O6 0.0146(5) 0.0225(6) 0.0132(5) -0.0013(4) 0.0094(4) 0.0088(4)
O7 0.0167(5) 0.0205(5) 0.0035(4) -0.0009(4) -0.0033(4) 0.0071(4)
O9 0.0123(5) 0.0243(6) 0.0210(6) -0.0029(5) 0.0019(4) -0.0144(5)
O8 0.0229(6) 0.0062(4) 0.0173(5) 0.0071(4) 0.0040(5) 0.0036(4)
Mg5 0.00413(13) 0.00413(13) 0.00413(13) -0.00085(14) -0.00085(14) -0.00085(14)
K2 0.01457(11) 0.01457(11) 0.01457(11) -0.00139(11) 0.00139(11) 0.00139(11)

loop_
_atom_type_symbol
_atom_type_description
_atom_type_scat_dispersion_real
_atom_type_scat_dispersion_imag
_atom_type_scat_source
O O 0.0025 0.0020 'International Tables Vol C Tables 4.2.6.8 and 6.1.1.4'
Mg Mg 0.0174 0.0133 'International Tables Vol C Tables 4.2.6.8 and 6.1.1.4'
S S 0.0499 0.0456 'International Tables Vol C Tables 4.2.6.8 and 6.1.1.4'
K K 0.0958 0.0996 'International Tables Vol C Tables 4.2.6.8 and 6.1.1.4'

loop_
_geom_angle_atom_site_label_1
_geom_angle_atom_site_label_2
_geom_angle_atom_site_label_3
_geom_angle
_geom_angle_site_symmetry_1
_geom_angle_site_symmetry_3
_geom_angle_publ_flag
S3 K1 S3 94.083(15) 9_466 10_564 ?
S3 K1 S3 94.083(15) 2_455 10_564 ?
S3 K1 S3 94.083(15) 2_455 9_466 ?
O6 K1 S3 105.62(3) 9_466 2_455 ?
O6 K1 S3 114.70(3) 2_455 9_466 ?
O6 K1 S3 25.10(2) 9_466 9_466 ?
O6 K1 S3 105.62(3) 10_564 9_466 ?
O6 K1 S3 105.62(3) 2_455 10_564 ?
O6 K1 S3 114.70(3) 9_466 10_564 ?
O6 K1 S3 25.10(2) 2_455 2_455 ?
O6 K1 S3 114.70(3) 10_564 2_455 ?
O6 K1 S3 25.10(2) 10_564 10_564 ?
O6 K1 O6 118.177(11) 9_466 2_455 ?
O6 K1 O6 118.177(11) 2_455 10_564 ?
O6 K1 O6 118.177(11) 9_466 10_564 ?
O6 K1 O9 127.52(4) 9_466 10_564 ?
O6 K1 O9 80.48(4) 10_564 9_466 ?
O6 K1 O9 45.22(3) 10_564 10_564 ?
O6 K1 O9 80.48(4) 2_455 10_564 ?
O6 K1 O9 45.22(3) 9_466 9_466 ?
O6 K1 O9 127.52(4) 2_455 9_466 ?
O6 K1 O9 45.22(3) 2_455 2_455 ?
O6 K1 O9 127.52(4) 10_564 2_455 ?
O6 K1 O9 80.48(4) 9_466 2_455 ?
O7 K1 S3 81.30(2) 5_456 2_455 ?
O7 K1 S3 91.76(3) . 9_466 ?
O7 K1 S3 172.81(2) 4_565 10_564 ?
O7 K1 S3 91.76(3) 4_565 2_455 ?
O7 K1 S3 91.76(3) 5_456 10_564 ?
O7 K1 S3 172.81(2) . 2_455 ?
O7 K1 S3 81.30(2) . 10_564 ?
O7 K1 S3 81.30(2) 4_565 9_466 ?
O7 K1 S3 172.81(2) 5_456 9_466 ?
O7 K1 O6 59.48(3) 5_456 2_455 ?
O7 K1 O6 151.59(4) 4_565 10_564 ?
O7 K1 O6 81.39(4) 5_456 10_564 ?
O7 K1 O6 81.39(4) 4_565 2_455 ?
O7 K1 O6 81.39(4) . 9_466 ?
O7 K1 O6 151.59(4) . 2_455 ?
O7 K1 O6 59.48(3) 4_565 9_466 ?
O7 K1 O6 59.48(3) . 10_564 ?
O7 K1 O6 151.59(4) 5_456 9_466 ?
O7 K1 O7 93.28(4) 5_456 . ?
O7 K1 O7 93.28(4) 5_456 4_565 ?
O7 K1 O7 93.28(4) 4_565 . ?
O7 K1 O9 104.58(3) 5_456 2_455 ?
O7 K1 O9 161.44(3) 5_456 9_466 ?
O7 K1 O9 80.86(4) . 9_466 ?
O7 K1 O9 80.86(4) 4_565 2_455 ?
O7 K1 O9 161.44(3) 4_565 10_564 ?
O7 K1 O9 161.44(3) . 2_455 ?
O7 K1 O9 104.58(3) 4_565 9_466 ?
O7 K1 O9 80.86(4) 5_456 10_564 ?
O7 K1 O9 104.58(3) . 10_564 ?
O9 K1 S3 70.02(3) 2_455 9_466 ?
O9 K1 S3 70.02(3) 9_466 10_564 ?
O9 K1 S3 25.25(2) 2_455 2_455 ?
O9 K1 S3 70.02(3) 10_564 2_455 ?
O9 K1 S3 102.82(4) 2_455 10_564 ?
O9 K1 S3 102.82(4) 9_466 2_455 ?
O9 K1 S3 102.82(4) 10_564 9_466 ?
O9 K1 S3 25.25(2) 10_564 10_564 ?
O9 K1 S3 25.25(2) 9_466 9_466 ?
O9 K1 O9 83.59(5) 10_564 9_466 ?
O9 K1 O9 83.59(5) 9_466 2_455 ?
O9 K1 O9 83.59(5) 10_564 2_455 ?
K1 S3 K1 130.262(13) 3_556 . ?
K1 S3 K2 68.625(15) 3_556 . ?
O6 S3 K1 60.00(6) . 3_556 ?
O6 S3 K1 72.24(6) . . ?
O6 S3 O7 109.23(8) . . ?
O6 S3 O9 107.18(8) . . ?
O6 S3 K2 62.92(6) . 3 ?
O6 S3 K2 126.93(6) . . ?
O7 S3 K1 45.45(5) . . ?
O7 S3 K1 164.39(5) . 3_556 ?
O7 S3 K2 123.73(5) . . ?
O7 S3 K2 77.87(5) . 3 ?
O9 S3 K1 148.36(6) . . ?
O9 S3 K1 65.79(5) . 3_556 ?
O9 S3 O7 110.65(8) . . ?
O9 S3 K2 69.51(6) . 3 ?
O9 S3 K2 59.03(6) . . ?
O8 S3 K1 101.15(6) . . ?
O8 S3 K1 84.63(6) . 3_556 ?
O8 S3 O6 111.11(8) . . ?
O8 S3 O7 110.59(8) . . ?
O8 S3 O9 108.02(9) . . ?
O8 S3 K2 49.11(6) . . ?
O8 S3 K2 171.32(6) . 3 ?
K2 S3 K1 86.813(11) 3 3_556 ?
K2 S3 K1 83.311(11) 3 . ?
K2 S3 K1 146.993(13) . . ?
K2 S3 K2 128.276(13) 3 . ?
K1 Mg4 K1 114.770(10) 3 2 ?
K1 Mg4 K1 114.770(10) . 3 ?
K1 Mg4 K1 114.770(10) . 2 ?
O6 Mg4 K1 129.36(5) 10_564 2 ?
O6 Mg4 K1 50.88(4) 6_645 3 ?
O6 Mg4 K1 50.88(4) 10_564 . ?
O6 Mg4 K1 65.31(4) 5_456 . ?
O6 Mg4 K1 50.88(4) 5_456 2 ?
O6 Mg4 K1 65.31(4) 10_564 3 ?
O6 Mg4 K1 129.36(5) 6_645 . ?
O6 Mg4 K1 129.36(5) 5_456 3 ?
O6 Mg4 K1 65.31(4) 6_645 2 ?
O6 Mg4 O6 88.28(6) 10_564 5_456 ?
O6 Mg4 O6 88.28(6) 10_564 6_645 ?
O6 Mg4 O6 88.28(6) 5_456 6_645 ?
O6 Mg4 O7 88.76(6) 5_456 . ?
O6 Mg4 O7 175.86(7) 6_645 . ?
O6 Mg4 O7 88.74(5) 6_645 3 ?
O6 Mg4 O7 88.74(5) 5_456 2 ?
O6 Mg4 O7 88.74(5) 10_564 . ?
O6 Mg4 O7 88.76(6) 6_645 2 ?
O6 Mg4 O7 88.76(6) 10_564 3 ?
O6 Mg4 O7 175.86(7) 5_456 3 ?
O6 Mg4 O7 175.86(7) 10_564 2 ?
O6 Mg4 K2 53.53(4) 6_645 4_564 ?
O6 Mg4 K2 53.53(4) 10_564 4_564 ?
O6 Mg4 K2 53.53(4) 5_456 4_564 ?
O7 Mg4 K1 129.93(4) 3 2 ?
O7 Mg4 K1 46.58(4) 2 2 ?
O7 Mg4 K1 114.73(3) 2 3 ?
O7 Mg4 K1 114.73(3) 3 . ?
O7 Mg4 K1 129.93(4) 2 . ?
O7 Mg4 K1 114.73(3) . 2 ?
O7 Mg4 K1 46.58(4) . . ?
O7 Mg4 K1 46.58(4) 3 3 ?
O7 Mg4 K1 129.94(4) . 3 ?
O7 Mg4 O7 94.07(5) 2 . ?
O7 Mg4 O7 94.07(6) 3 2 ?
O7 Mg4 O7 94.07(6) 3 . ?
O7 Mg4 K2 122.33(4) . 4_564 ?
O7 Mg4 K2 122.33(4) 2 4_564 ?
O7 Mg4 K2 122.33(4) 3 4_564 ?
K2 Mg4 K1 76.561(13) 4_564 . ?
K2 Mg4 K1 76.562(13) 4_564 3 ?
K2 Mg4 K1 76.561(13) 4_564 2 ?
K1 O6 K2 102.72(4) 3_556 3 ?
S3 O6 K1 94.90(6) . 3_556 ?
S3 O6 Mg4 166.14(10) . 4_565 ?
S3 O6 K2 91.44(6) . 3 ?
Mg4 O6 K1 96.84(5) 4_565 3_556 ?
Mg4 O6 K2 93.14(5) 4_565 3 ?
K1 O7 K2 97.28(4) . 3 ?
S3 O7 K1 112.86(6) . . ?
S3 O7 Mg4 130.90(8) . . ?
S3 O7 K2 77.07(5) . 3 ?
Mg4 O7 K1 101.25(5) . . ?
Mg4 O7 K2 133.45(5) . 3 ?
K1 O9 K2 95.79(4) 3_556 3 ?
S3 O9 K1 88.96(6) . 3_556 ?
S3 O9 Mg5 152.56(9) . . ?
S3 O9 K2 84.88(6) . 3 ?
S3 O9 K2 97.17(7) . . ?
Mg5 O9 K1 118.35(5) . 3_556 ?
Mg5 O9 K2 91.18(5) . . ?
Mg5 O9 K2 89.39(5) . 3 ?
K2 O9 K1 78.91(4) . 3_556 ?
K2 O9 K2 174.25(5) . 3 ?
S3 O8 Mg5 148.77(9) . 6_646 ?
S3 O8 K2 108.26(7) . . ?
Mg5 O8 K2 98.74(5) 6_646 . ?
O9 Mg5 O9 92.23(6) 2 3 ?
O9 Mg5 O9 92.23(6) . 3 ?
O9 Mg5 O9 92.23(6) . 2 ?
O9 Mg5 K2 57.48(4) 3 2 ?
O9 Mg5 K2 130.61(5) 3 . ?
O9 Mg5 K2 55.70(4) 2 2 ?
O9 Mg5 K2 57.48(4) . 3 ?
O9 Mg5 K2 130.62(5) . 2 ?
O9 Mg5 K2 130.62(5) 2 3 ?
O9 Mg5 K2 55.70(4) . . ?
O9 Mg5 K2 55.70(4) 3 3 ?
O9 Mg5 K2 57.48(4) 2 . ?
O8 Mg5 O9 81.97(6) 7_665 . ?
O8 Mg5 O9 172.68(6) 12_656 2 ?
O8 Mg5 O9 92.45(6) 12_656 . ?
O8 Mg5 O9 81.97(6) 12_656 3 ?
O8 Mg5 O9 92.45(6) 7_665 2 ?
O8 Mg5 O9 172.68(6) 9_566 . ?
O8 Mg5 O9 92.45(6) 9_566 3 ?
O8 Mg5 O9 81.97(6) 9_566 2 ?
O8 Mg5 O9 172.68(6) 7_665 3 ?
O8 Mg5 O8 93.77(6) 7_665 9_566 ?
O8 Mg5 O8 93.77(6) 12_656 9_566 ?
O8 Mg5 O8 93.77(6) 12_656 7_665 ?
O8 Mg5 K2 129.82(4) 9_566 3 ?
O8 Mg5 K2 117.09(4) 9_566 . ?
O8 Mg5 K2 48.79(4) 7_665 . ?
O8 Mg5 K2 48.79(4) 9_566 2 ?
O8 Mg5 K2 129.82(4) 7_665 2 ?
O8 Mg5 K2 48.79(4) 12_656 3 ?
O8 Mg5 K2 117.09(4) 7_665 3 ?
O8 Mg5 K2 129.82(4) 12_656 . ?
O8 Mg5 K2 117.09(4) 12_656 2 ?
K2 Mg5 K2 112.962(11) 3 2 ?
K2 Mg5 K2 112.962(11) 3 . ?
K2 Mg5 K2 112.962(11) 2 . ?
O6 K2 O6 56.83(4) 4_665 2 ?
O6 K2 O6 56.83(4) 4_665 12_646 ?
O6 K2 O6 56.83(4) 2 12_646 ?
O6 K2 O9 96.23(3) 2 . ?
O6 K2 O9 100.06(3) 4_665 12_646 ?
O6 K2 O9 44.68(3) 2 2 ?
O6 K2 O9 44.68(3) 4_665 4_665 ?
O6 K2 O9 44.68(3) 12_646 12_646 ?
O6 K2 O9 88.21(4) 12_646 4_665 ?
O6 K2 O9 132.65(4) 12_646 . ?
O6 K2 O9 96.23(3) 4_665 7_665 ?
O6 K2 O9 100.06(3) 2 4_665 ?
O6 K2 O9 132.65(4) 2 7_665 ?
O6 K2 O9 88.21(4) 4_665 2 ?
O6 K2 O9 143.04(4) 12_646 7_665 ?
O6 K2 O9 100.06(3) 12_646 2 ?
O6 K2 O9 132.65(4) 4_665 6_646 ?
O6 K2 O9 88.21(4) 2 12_646 ?
O6 K2 O9 143.04(4) 2 6_646 ?
O6 K2 O9 96.23(3) 12_646 6_646 ?
O6 K2 O9 143.04(4) 4_665 . ?
O9 K2 O9 84.27(4) 7_665 6_646 ?
O9 K2 O9 56.31(5) . 2 ?
O9 K2 O9 104.118(7) . 12_646 ?
O9 K2 O9 115.029(18) 2 12_646 ?
O9 K2 O9 137.77(3) 7_665 12_646 ?
O9 K2 O9 84.27(4) 7_665 . ?
O9 K2 O9 137.77(3) 6_646 2 ?
O9 K2 O9 84.27(4) 6_646 . ?
O9 K2 O9 115.029(18) 4_665 2 ?
O9 K2 O9 56.31(5) 7_665 4_665 ?
O9 K2 O9 56.31(5) 6_646 12_646 ?
O9 K2 O9 137.77(3) . 4_665 ?
O9 K2 O9 115.029(18) 4_665 12_646 ?
O9 K2 O9 104.118(7) 7_665 2 ?
O9 K2 O9 104.118(7) 6_646 4_665 ?
O8 K2 O6 101.53(4) 6_646 12_646 ?
O8 K2 O6 101.53(4) . 2 ?
O8 K2 O6 97.32(4) 6_646 4_665 ?
O8 K2 O6 97.32(4) . 12_646 ?
O8 K2 O6 101.53(4) 7_665 4_665 ?
O8 K2 O6 151.96(4) 6_646 2 ?
O8 K2 O6 151.96(4) 7_665 12_646 ?
O8 K2 O6 151.96(4) . 4_665 ?
O8 K2 O6 97.32(4) 7_665 2 ?
O8 K2 O9 157.13(4) 6_646 2 ?
O8 K2 O9 58.47(3) 7_665 2 ?
O8 K2 O9 157.13(4) . 4_665 ?
O8 K2 O9 85.95(4) . 2 ?
O8 K2 O9 58.47(3) . 12_646 ?
O8 K2 O9 46.41(3) 7_665 7_665 ?
O8 K2 O9 46.41(3) 6_646 6_646 ?
O8 K2 O9 53.33(3) . 6_646 ?
O8 K2 O9 85.95(4) 6_646 12_646 ?
O8 K2 O9 111.79(4) 7_665 6_646 ?
O8 K2 O9 111.79(4) . 7_665 ?
O8 K2 O9 53.33(3) 7_665 . ?
O8 K2 O9 85.95(4) 7_665 4_665 ?
O8 K2 O9 111.79(4) 6_646 . ?
O8 K2 O9 58.47(3) 6_646 4_665 ?
O8 K2 O9 46.41(3) . . ?
O8 K2 O9 157.13(4) 7_665 12_646 ?
O8 K2 O9 53.33(3) 6_646 7_665 ?
O8 K2 O8 98.66(4) 6_646 . ?
O8 K2 O8 98.66(4) 7_665 6_646 ?
O8 K2 O8 98.66(4) 7_665 . ?

loop_
_geom_bond_atom_site_label_1
_geom_bond_atom_site_label_2
_geom_bond_distance
_geom_bond_site_symmetry_2
_geom_bond_publ_flag
K1 S3 3.4352(5) 9_466 ?
K1 S3 3.4352(5) 2_455 ?
K1 S3 3.4352(5) 10_564 ?
K1 O6 2.9859(14) 2_455 ?
K1 O6 2.9859(14) 9_466 ?
K1 O6 2.9859(14) 10_564 ?
K1 O7 2.8297(13) . ?
K1 O7 2.8297(13) 4_565 ?
K1 O7 2.8297(13) 5_456 ?
K1 O9 3.1335(14) 9_466 ?
K1 O9 3.1335(14) 10_564 ?
K1 O9 3.1335(14) 2_455 ?
S3 O6 1.4624(12) . ?
S3 O7 1.4681(11) . ?
S3 O9 1.4657(13) . ?
S3 O8 1.4597(12) . ?
S3 K2 3.3778(5) 3 ?
S3 K2 3.6022(5) . ?
Mg4 O6 2.0554(12) 10_564 ?
Mg4 O6 2.0554(12) 5_456 ?
Mg4 O6 2.0554(12) 6_645 ?
Mg4 O7 2.0745(12) 2 ?
Mg4 O7 2.0745(12) . ?
Mg4 O7 2.0745(12) 3 ?
Mg4 K2 3.7354(11) 4_564 ?
O6 K2 3.0083(16) 3 ?
O7 K2 3.3884(13) 3 ?
O9 Mg5 2.0591(13) . ?
O9 K2 3.1768(16) 3 ?
O9 K2 3.1129(16) . ?
O8 Mg5 2.0464(12) 6_646 ?
O8 K2 2.8675(15) . ?
Mg5 K2 3.7674(3) 2 ?
Mg5 K2 3.7674(3) . ?
Mg5 K2 3.7674(3) 3 ?

loop_
_geom_torsion_atom_site_label_1
_geom_torsion_atom_site_label_2
_geom_torsion_atom_site_label_3
_geom_torsion_atom_site_label_4
_geom_torsion
_geom_torsion_site_symmetry_1
_geom_torsion_site_symmetry_2
_geom_torsion_site_symmetry_3
_geom_torsion_site_symmetry_4
_geom_torsion_publ_flag
K1 S3 O6 K1 165.59(5) . . . 3_556 ?
K1 S3 O6 Mg4 -147.8(4) 3_556 . . 4_565 ?
K1 S3 O6 Mg4 17.8(4) . . . 4_565 ?
K1 S3 O6 K2 102.89(5) 3_556 . . 3 ?
K1 S3 O6 K2 -91.52(3) . . . 3 ?
K1 S3 O7 K1 -81.2(2) 3_556 . . . ?
K1 S3 O7 Mg4 148.64(12) 3_556 . . . ?
K1 S3 O7 Mg4 -130.18(13) . . . . ?
K1 S3 O7 K2 11.4(2) 3_556 . . 3 ?
K1 S3 O7 K2 92.54(5) . . . 3 ?
K1 S3 O9 K1 128.39(8) . . . 3_556 ?
K1 S3 O9 Mg5 -46.2(3) . . . . ?
K1 S3 O9 Mg5 -174.6(2) 3_556 . . . ?
K1 S3 O9 K2 -95.91(4) 3_556 . . 3 ?
K1 S3 O9 K2 32.48(11) . . . 3 ?
K1 S3 O9 K2 78.69(4) 3_556 . . . ?
K1 S3 O9 K2 -152.92(7) . . . . ?
K1 S3 O8 Mg5 82.26(17) 3_556 . . 6_646 ?
K1 S3 O8 Mg5 -47.76(18) . . . 6_646 ?
K1 S3 O8 K2 -66.25(5) 3_556 . . . ?
K1 S3 O8 K2 163.73(4) . . . . ?
O6 S3 O7 K1 -37.17(9) . . . . ?
O6 S3 O7 Mg4 -167.35(10) . . . . ?
O6 S3 O7 K2 55.38(7) . . . 3 ?
O6 S3 O9 K1 44.54(8) . . . 3_556 ?
O6 S3 O9 Mg5 -130.1(2) . . . . ?
O6 S3 O9 K2 -51.37(7) . . . 3 ?
O6 S3 O9 K2 123.22(7) . . . . ?
O6 S3 O8 Mg5 27.3(2) . . . 6_646 ?
O6 S3 O8 K2 -121.17(7) . . . . ?
O7 S3 O6 K1 -167.53(6) . . . 3_556 ?
O7 S3 O6 Mg4 44.7(4) . . . 4_565 ?
O7 S3 O6 K2 -64.64(7) . . . 3 ?
O7 S3 O9 K1 163.54(6) . . . 3_556 ?
O7 S3 O9 Mg5 -11.1(2) . . . . ?
O7 S3 O9 K2 67.64(7) . . . 3 ?
O7 S3 O9 K2 -117.77(6) . . . . ?
O7 S3 O8 Mg5 -94.15(17) . . . 6_646 ?
O7 S3 O8 K2 117.35(7) . . . . ?
O9 S3 O6 K1 -47.61(8) . . . 3_556 ?
O9 S3 O6 Mg4 164.6(4) . . . 4_565 ?
O9 S3 O6 K2 55.28(8) . . . 3 ?
O9 S3 O7 K1 -154.93(7) . . . . ?
O9 S3 O7 Mg4 74.89(12) . . . . ?
O9 S3 O7 K2 -62.38(7) . . . 3 ?
O9 S3 O8 Mg5 144.63(17) . . . 6_646 ?
O9 S3 O8 K2 -3.88(9) . . . . ?
O8 S3 O6 K1 70.20(8) . . . 3_556 ?
O8 S3 O6 Mg4 -77.6(4) . . . 4_565 ?
O8 S3 O6 K2 173.09(7) . . . 3 ?
O8 S3 O7 K1 85.42(8) . . . . ?
O8 S3 O7 Mg4 -44.76(13) . . . . ?
O8 S3 O7 K2 177.96(7) . . . 3 ?
O8 S3 O9 K1 -75.27(7) . . . 3_556 ?
O8 S3 O9 Mg5 110.1(2) . . . . ?
O8 S3 O9 K2 3.42(8) . . . . ?
O8 S3 O9 K2 -171.18(6) . . . 3 ?
K2 S3 O6 K1 16.18(8) . . . 3_556 ?
K2 S3 O6 K1 -102.89(5) 3 . . 3_556 ?
K2 S3 O6 Mg4 -131.6(4) . . . 4_565 ?
K2 S3 O6 Mg4 109.3(4) 3 . . 4_565 ?
K2 S3 O6 K2 119.08(4) . . . 3 ?
K2 S3 O7 K1 -92.54(5) 3 . . . ?
K2 S3 O7 K1 139.26(3) . . . . ?
K2 S3 O7 Mg4 137.28(10) 3 . . . ?
K2 S3 O7 Mg4 9.08(13) . . . . ?
K2 S3 O7 K2 -128.20(3) . . . 3 ?
K2 S3 O9 K1 -78.69(4) . . . 3_556 ?
K2 S3 O9 K1 95.91(4) 3 . . 3_556 ?
K2 S3 O9 Mg5 106.7(2) . . . . ?
K2 S3 O9 Mg5 -78.7(2) 3 . . . ?
K2 S3 O9 K2 -174.60(5) . . . 3 ?
K2 S3 O9 K2 174.60(5) 3 . . . ?
K2 S3 O8 Mg5 148.5(2) . . . 6_646 ?
